data_4503667
loop_
_publ_author_name
'Byrne, Peter'
'Turner, David R.'
'Lloyd, Gareth O.'
'Clarke, Nigel'
'Steed, Jonathan W.'

_publ_section_title
;
 Gradual Transition from NH&#x00B7;&#x00B7;&#x00B7;Pyridyl Hydrogen
 Bonding to the NH&#x00B7;&#x00B7;&#x00B7;O Tape Synthon in Pyridyl Ureas
;
_journal_issue 9
_journal_name_full 'Crystal Growth &amp; Design'
_journal_page_first 3335
_journal_paper_doi 10.1021/cg800247f
_journal_volume 8
_journal_year 2008
_chemical_formula_sum 'C13 H13 N3 S'
_chemical_formula_weight 243.32
_chemical_name_common Mttup
_chemical_name_systematic
;
 ?
;
_space_group_IT_number 60
_symmetry_cell_setting orthorhombic
_symmetry_space_group_name_Hall '-P 2n 2ab'
_symmetry_space_group_name_H-M 'P b c n'
_atom_sites_solution_hydrogens geom
_atom_sites_solution_primary direct
_atom_sites_solution_secondary difmap
_audit_creation_method SHELXL-97
_cell_angle_alpha 90.00
_cell_angle_beta 90.00
_cell_angle_gamma 90.00
_cell_formula_units_Z 4
_cell_length_a 11.3094(4)
_cell_length_b 14.0244(4)
_cell_length_c 8.3930(3)
_cell_measurement_temperature 120(2)
_cell_volume 1331.19(8)
_computing_cell_refinement 'SMART V5.625 (Bruker, 2001)'
_computing_data_collection 'SMART V5.625 (Bruker, 2001)'
_computing_data_reduction 'SAINT+ NT V6.22 (Bruker, 2001)'
_computing_molecular_graphics 'XSeed interface to POVRay'
_computing_publication_material 'CIFTAB (Sheldrick, 1997)'
_computing_structure_refinement 'SHELXL-97 (Sheldrick, 1997)'
_computing_structure_solution 'SHELXS-97 (Sheldrick, 1990)'
_diffrn_ambient_temperature 120(2)
_diffrn_measured_fraction_theta_full 0.987
_diffrn_measured_fraction_theta_max 0.987
_diffrn_measurement_device_type 'Bruker SMART 1K CCD'
_diffrn_measurement_method \w
_diffrn_radiation_monochromator graphite
_diffrn_radiation_source 'fine-focus sealed tube'
_diffrn_radiation_type MoK\a
_diffrn_radiation_wavelength 0.71073
_diffrn_reflns_av_R_equivalents 0.0291
_diffrn_reflns_av_sigmaI/netI 0.0366
_diffrn_reflns_limit_h_max 13
_diffrn_reflns_limit_h_min -13
_diffrn_reflns_limit_k_max 17
_diffrn_reflns_limit_k_min -17
_diffrn_reflns_limit_l_max 10
_diffrn_reflns_limit_l_min -10
_diffrn_reflns_number 2390
_diffrn_reflns_theta_full 26.00
_diffrn_reflns_theta_max 26.00
_diffrn_reflns_theta_min 3.35
_diffrn_standards_decay_% 0
_diffrn_standards_number 0
_exptl_absorpt_coefficient_mu 0.225
_exptl_absorpt_correction_T_max 0.9779
_exptl_absorpt_correction_T_min 0.9564
_exptl_absorpt_correction_type 'Semi-empirical from equivalents'
_exptl_crystal_colour colourless
_exptl_crystal_density_diffrn 1.214
_exptl_crystal_density_method 'not measured'
_exptl_crystal_description block
_exptl_crystal_F_000 512
_exptl_crystal_size_max 0.20
_exptl_crystal_size_mid 0.10
_exptl_crystal_size_min 0.10
_refine_diff_density_max 0.425
_refine_diff_density_min -0.313
_refine_diff_density_rms 0.083
_refine_ls_extinction_coef 0.037(11)
_refine_ls_extinction_expression Fc^*^=kFc[1+0.001xFc^2^\l^3^/sin(2\q)]^-1/4^
_refine_ls_extinction_method SHELXL
_refine_ls_goodness_of_fit_ref 1.141
_refine_ls_hydrogen_treatment riding
_refine_ls_matrix_type full
_refine_ls_number_parameters 97
_refine_ls_number_reflns 1297
_refine_ls_number_restraints 1
_refine_ls_restrained_S_all 1.141
_refine_ls_R_factor_all 0.0656
_refine_ls_R_factor_gt 0.0533
_refine_ls_shift/su_max 0.000
_refine_ls_shift/su_mean 0.000
_refine_ls_structure_factor_coef Fsqd
_refine_ls_weighting_details 'calc w=1/[\s^2^(Fo^2^)+(0.0729P)^2^+1.0107P] where P=(Fo^2^+2Fc^2^)/3'
_refine_ls_weighting_scheme calc
_refine_ls_wR_factor_gt 0.1431
_refine_ls_wR_factor_ref 0.1490
_reflns_number_gt 1111
_reflns_number_total 1297
_reflns_threshold_expression >2sigma(I)
_cod_data_source_file cg800247f_si_005.cif
_cod_data_source_block MTTUP
_cod_original_sg_symbol_H-M Pbcn
_cod_database_code 4503667

loop_
_symmetry_equiv_pos_as_xyz
'x, y, z'
'-x+1/2, -y+1/2, z+1/2'
'x+1/2, -y+1/2, -z'
'-x, y, -z+1/2'
'-x, -y, -z'
'x-1/2, y-1/2, -z-1/2'
'-x-1/2, y-1/2, z'
'x, -y, z-1/2'

loop_
_atom_site_label
_atom_site_type_symbol
_atom_site_fract_x
_atom_site_fract_y
_atom_site_fract_z
_atom_site_U_iso_or_equiv
_atom_site_adp_type
_atom_site_occupancy
_atom_site_symmetry_multiplicity
_atom_site_calc_flag
_atom_site_refinement_flags
_atom_site_disorder_assembly
_atom_site_disorder_group
S1 S 0.0000 0.46124(5) 0.2500 0.0293(3) Uani 1 2 d S . .
N1 N 0.01233(16) 0.63047(12) 0.3876(2) 0.0269(5) Uani 1 1 d . . .
H1N H -0.0128 0.6016 0.4743 0.032 Uiso 1 1 calc R . .
C1 C 0.0000 0.5828(2) 0.2500 0.0251(7) Uani 1 2 d S . .
C2 C 0.06213(19) 0.72328(14) 0.4077(2) 0.0256(5) Uani 1 1 d . B .
C3 C 0.0185(2) 0.78195(18) 0.5264(3) 0.0386(7) Uani 1 1 d . . .
H3 H -0.0438 0.7613 0.5939 0.046 Uiso 1 1 calc R A 1
C4 C 0.0703(14) 0.8754(10) 0.5452(15) 0.032(2) Uani 0.50 1 d P B 1
H4 H 0.0383 0.9180 0.6219 0.039 Uiso 0.50 1 calc PR B 1
C5 C 0.1600(2) 0.90253(18) 0.4589(3) 0.0403(7) Uani 1 1 d D . .
C6 C 0.2052(2) 0.84259(17) 0.3428(3) 0.0351(6) Uani 1 1 d . B .
H6 H 0.2704 0.8632 0.2803 0.042 Uiso 1 1 calc R . .
C7 C 0.1574(2) 0.75360(16) 0.3160(3) 0.0316(6) Uani 1 1 d . . .
H7 H 0.1893 0.7134 0.2356 0.038 Uiso 1 1 calc R B .
C8 C 0.2105(3) 1.0039(3) 0.4749(5) 0.0186(8) Uani 0.50 1 d P B 1
H8A H 0.1601 1.0414 0.5464 0.028 Uiso 0.50 1 calc PR B 1
H8B H 0.2128 1.0343 0.3698 0.028 Uiso 0.50 1 calc PR B 1
H8C H 0.2907 1.0007 0.5187 0.028 Uiso 0.50 1 calc PR B 1
N2 N 0.0665(16) 0.8628(11) 0.562(2) 0.074(5) Uani 0.50 1 d P B 2
H8 H 0.189(8) 0.967(2) 0.469(11) 0.089 Uiso 0.50 1 d PD C 2

loop_
_atom_site_aniso_label
_atom_site_aniso_U_11
_atom_site_aniso_U_22
_atom_site_aniso_U_33
_atom_site_aniso_U_23
_atom_site_aniso_U_13
_atom_site_aniso_U_12
S1 0.0454(6) 0.0207(5) 0.0219(5) 0.000 0.0018(3) 0.000
N1 0.0379(11) 0.0223(9) 0.0206(10) 0.0013(7) 0.0014(7) -0.0029(7)
C1 0.0260(15) 0.0258(15) 0.0236(15) 0.000 0.0038(12) 0.000
C2 0.0326(12) 0.0229(10) 0.0214(10) 0.0012(8) -0.0048(9) -0.0001(9)
C3 0.0491(15) 0.0346(14) 0.0322(13) -0.0079(10) 0.0102(11) -0.0096(11)
C4 0.053(6) 0.016(3) 0.028(3) -0.020(3) 0.002(4) -0.009(3)
C5 0.0394(14) 0.0325(13) 0.0489(15) -0.0079(11) -0.0056(12) -0.0089(11)
C6 0.0325(12) 0.0340(13) 0.0388(13) 0.0030(10) -0.0022(10) -0.0067(9)
C7 0.0326(12) 0.0318(12) 0.0304(12) -0.0022(9) 0.0010(10) 0.0006(9)
C8 0.0204(19) 0.0086(17) 0.027(2) -0.0104(16) -0.0028(15) -0.0084(14)
N2 0.069(7) 0.070(9) 0.084(8) -0.009(6) 0.031(6) -0.021(6)

loop_
_atom_type_symbol
_atom_type_description
_atom_type_scat_dispersion_real
_atom_type_scat_dispersion_imag
_atom_type_scat_source
C C 0.0033 0.0016 'International Tables Vol C Tables 4.2.6.8 and 6.1.1.4'
H H 0.0000 0.0000 'International Tables Vol C Tables 4.2.6.8 and 6.1.1.4'
N N 0.0061 0.0033 'International Tables Vol C Tables 4.2.6.8 and 6.1.1.4'
S S 0.1246 0.1234 'International Tables Vol C Tables 4.2.6.8 and 6.1.1.4'

loop_
_geom_angle_atom_site_label_1
_geom_angle_atom_site_label_2
_geom_angle_atom_site_label_3
_geom_angle
_geom_angle_site_symmetry_1
_geom_angle_site_symmetry_3
C1 N1 C2 126.61(18) . .
N1 C1 N1 120.3(3) . 4
N1 C1 S1 119.85(13) . .
N1 C1 S1 119.85(13) 4 .
C3 C2 C7 119.5(2) . .
C3 C2 N1 119.1(2) . .
C7 C2 N1 121.24(19) . .
N2 C3 C2 122.6(8) . .
N2 C3 C4 7.3(13) . .
C2 C3 C4 118.3(6) . .
C5 C4 C3 121.3(7) . .
C4 C5 C6 120.1(5) . .
C4 C5 N2 6.3(13) . .
C6 C5 N2 116.6(6) . .
C4 C5 C8 120.7(5) . .
C6 C5 C8 119.1(3) . .
N2 C5 C8 124.3(6) . .
C7 C6 C5 121.3(2) . .
C6 C7 C2 119.3(2) . .
C3 N2 C5 119.8(10) . .

loop_
_geom_bond_atom_site_label_1
_geom_bond_atom_site_label_2
_geom_bond_distance
_geom_bond_site_symmetry_2
S1 C1 1.705(3) .
N1 C1 1.342(2) .
N1 C2 1.428(3) .
C1 N1 1.342(2) 4
C2 C3 1.383(3) .
C2 C7 1.391(3) .
C3 N2 1.292(15) .
C3 C4 1.444(14) .
C4 C5 1.304(17) .
C5 C6 1.385(4) .
C5 N2 1.476(18) .
C5 C8 1.538(4) .
C6 C7 1.378(3) .

loop_
_geom_hbond_atom_site_label_D
_geom_hbond_atom_site_label_H
_geom_hbond_atom_site_label_A
_geom_hbond_distance_DH
_geom_hbond_distance_HA
_geom_hbond_distance_DA
_geom_hbond_angle_DHA
_geom_hbond_site_symmetry_A
N1 H1N S1 0.88 2.48 3.3050(18) 156.4 5_566
